data_1005027
loop_
_publ_author_name
'Clarke, S J'
'Kowach, G R'
'DiSalvo, F J'

_publ_section_title
;
Synthesis and structure of two new strontium germanium nitrides: Sr3
Ge2 N2 and Sr2 Ge N2
;
_journal_coden_ASTM INOCAJ
_journal_name_full 'Inorganic Chemistry'
_journal_page_first 7009
_journal_page_last 7012
_journal_paper_doi 10.1021/ic960518x
_journal_volume 35
_journal_year 1996
_chemical_formula_structural 'Sr3 Ge (Ge N2)'
_chemical_formula_sum 'Ge2 N2 Sr3'
_chemical_name_systematic 'Tristrontium germanide dinitridogermanate'
_space_group_IT_number 11
_symmetry_cell_setting monoclinic
_symmetry_Int_Tables_number 11
_symmetry_space_group_name_Hall '-P 2yb'
_symmetry_space_group_name_H-M 'P 1 21/m 1'
_cell_angle_alpha 90
_cell_angle_beta 112.42(3)
_cell_angle_gamma 90
_cell_formula_units_Z 2
_cell_length_a 9.032(2)
_cell_length_b 3.883(1)
_cell_length_c 9.648(2)
_cell_volume 312.8
_refine_ls_R_factor_all 0.106
_cod_database_code 1005027

loop_
_symmetry_equiv_pos_as_xyz
x,y,z
-x,1/2+y,-z
-x,-y,-z
x,1/2-y,z

loop_
_atom_site_label
_atom_site_type_symbol
_atom_site_symmetry_multiplicity
_atom_site_Wyckoff_symbol
_atom_site_fract_x
_atom_site_fract_y
_atom_site_fract_z
_atom_site_occupancy
_atom_site_attached_hydrogens
_atom_site_calc_flag
Sr1 Sr2+ 2 e 0.3165(2) 0.25 0.9442(3) 1. 0 d
Sr2 Sr2+ 2 e 0.5202(3) 0.25 0.6701(3) 1. 0 d
Sr3 Sr2+ 2 e 0.1175(4) 0.25 0.3522(3) 1. 0 d
Ge1 Ge4+ 2 e 0.7580(4) 0.25 0.3485(3) 1. 0 d
Ge2 Ge4- 2 e 0.9155(4) 0.25 0.9441(3) 1. 0 d
N1 N3- 2 e 0.6804(34) 0.25 0.5108(26) 1. 0 d
N2 N3- 2 e 0.5733(32) 0.25 0.1784(24) 1. 0 d

loop_
_atom_type_symbol
_atom_type_oxidation_number
Sr2+ 2.000
Ge4+ 4.000
Ge4- -4.000
N3- -3.000
